data_2021701
loop_
_publ_author_name
'Cabaj, Ma\/lgorzata Katarzyna'
'Gajda, Roman'
'Hoser, Anna'
'Makal, Anna'
'Dominiak, Paulina Maria'

_publ_section_title
;
 Differences and similarities among hypoxanthinium nitrate hydrate
 structures
;
_journal_coeditor_code QP3027
_journal_issue 8
_journal_name_full 'Acta Crystallographica Section C'
_journal_page_first
;
;
_journal_paper_doi 10.1107/S2053229619008702
_journal_volume 75
_journal_year 2019
_chemical_formula_iupac 'C5 H5 N4 O +, N O3 -, H2 O'
_chemical_formula_moiety 'C5 H5 N4 O +, N O3 -, H2 O'
_chemical_formula_sum 'C5 H7 N5 O5'
_chemical_formula_weight 217.16
_chemical_name_common 'Hypoxanthinium nitrate monohydrate'
_chemical_name_systematic '6-Oxo-1<i>H</i>,7<i>H</i>-purin-9-ium nitrate monohydrate'
_space_group_crystal_system monoclinic
_space_group_IT_number 14
_space_group_name_Hall '-P 2yn'
_space_group_name_H-M_alt 'P 1 21/n 1'
_symmetry_space_group_name_Hall '-P 2yn'
_symmetry_space_group_name_H-M 'P 1 21/n 1'
_atom_sites_solution_hydrogens difmap
_atom_sites_solution_primary dual
_audit_creation_method
;
<i>OLEX2</i> 1.2
(compiled 2018.05.29 svn.r3508 for OlexSys, GUI svn.r5506)
;
_cell_angle_alpha 90
_cell_angle_beta 95.813(5)
_cell_angle_gamma 90
_cell_formula_units_Z 4
_cell_length_a 6.1381(4)
_cell_length_b 13.7467(8)
_cell_length_c 10.0349(5)
_cell_measurement_reflns_used 3258
_cell_measurement_temperature 105.01(11)
_cell_measurement_theta_max 31.7020
_cell_measurement_theta_min 3.6350
_cell_volume 842.38(9)
_computing_cell_refinement
;
CrysAlis PRO (Rigaku OD, 2015)
;
_computing_data_collection
;
CrysAlis PRO (Rigaku OD, 2015)
;
_computing_data_reduction
;
CrysAlis PRO (Rigaku OD, 2015)
;
_computing_molecular_graphics
;
<i>OLEX2</i> (Dolomanov <i>et al.</i>,  2009)
;
_computing_publication_material
;
<i>OLEX2</i> (Dolomanov <i>et al.</i>,  2009)
;
_computing_structure_refinement
;
SHELXL2016 (Sheldrick, 2015b)
;
_computing_structure_solution
;
SHELXT (Sheldrick, 2015<i>a</i>)
;
_diffrn_ambient_temperature 105
_diffrn_detector_area_resol_mean 8.0013
_diffrn_measured_fraction_theta_full 0.999
_diffrn_measured_fraction_theta_max 0.959
_diffrn_measurement_device 'four-circle diffractometer'
_diffrn_measurement_device_type
;
Agilent Technologies SuperNova four-circle diffractometer equipped with a
micro-focus sealed tube and an Eos CCD detector
;
_diffrn_measurement_method '\w scans'
_diffrn_radiation_type MoK\a
_diffrn_radiation_wavelength 0.71073
_diffrn_reflns_av_R_equivalents 0.0405
_diffrn_reflns_av_unetI/netI 0.0606
_diffrn_reflns_limit_h_max 9
_diffrn_reflns_limit_h_min -8
_diffrn_reflns_limit_k_max 20
_diffrn_reflns_limit_k_min -20
_diffrn_reflns_limit_l_max 14
_diffrn_reflns_limit_l_min -15
_diffrn_reflns_number 25288
_diffrn_reflns_theta_full 25.242
_diffrn_reflns_theta_max 32.489
_diffrn_reflns_theta_min 2.521
_exptl_absorpt_coefficient_mu 0.153
_exptl_absorpt_correction_T_max 0.989
_exptl_absorpt_correction_T_min 0.978
_exptl_absorpt_correction_type gaussian
_exptl_absorpt_process_details
;
(CrysAlis PRO; Rigaku OD, 2015)
;
_exptl_crystal_colour 'clear light colourless'
_exptl_crystal_density_diffrn 1.712
_exptl_crystal_description block
_exptl_crystal_F_000 448
_exptl_crystal_size_max 0.188
_exptl_crystal_size_mid 0.1
_exptl_crystal_size_min 0.084
_refine_diff_density_max 0.396
_refine_diff_density_min -0.326
_refine_ls_extinction_method none
_refine_ls_goodness_of_fit_ref 0.927
_refine_ls_hydrogen_treatment refxyz
_refine_ls_matrix_type full
_refine_ls_number_parameters 163
_refine_ls_number_reflns 5823
_refine_ls_number_restraints 0
_refine_ls_restrained_S_all 0.927
_refine_ls_R_factor_all 0.0623
_refine_ls_R_factor_gt 0.0387
_refine_ls_shift/su_max 0.000
_refine_ls_shift/su_mean 0.000
_refine_ls_structure_factor_coef Fsqd
_refine_ls_weighting_details 'w=1/[\s^2^(Fo^2^)+(0.0422P)^2^] where P=(Fo^2^+2Fc^2^)/3'
_refine_ls_weighting_scheme calc
_refine_ls_wR_factor_gt 0.0806
_refine_ls_wR_factor_ref 0.0843
_reflns_number_gt 3966
_reflns_number_total 5823
_reflns_threshold_expression 'I > 2\s(I)'
_cod_data_source_file qp3027sup1.cif
_cod_data_source_block hx1_105k
_cod_database_code 2021701
_shelx_space_group_comment
;
The symmetry employed for this shelxl refinement is uniquely defined
by the following loop, which should always be used as a source of
symmetry information in preference to the above space-group names.
They are only intended as comments.
;

loop_
_space_group_symop_operation_xyz
'x, y, z'
'-x+1/2, y+1/2, -z+1/2'
'-x, -y, -z'
'x-1/2, -y-1/2, z-1/2'

loop_
_atom_site_type_symbol
_atom_site_label
_atom_site_fract_x
_atom_site_fract_y
_atom_site_fract_z
_atom_site_U_iso_or_equiv
_atom_site_adp_type
_atom_site_calc_flag
_atom_site_occupancy
O O6 0.24738(14) 0.79173(6) 0.77511(8) 0.0188(2) Uani d 1
N N1 0.24700(17) 0.62535(7) 0.75254(10) 0.0161(2) Uani d 1
H H1 0.246(2) 0.6176(10) 0.8496(15) 0.019 Uiso d 1
N N3 0.25332(17) 0.53913(7) 0.54892(10) 0.0154(2) Uani d 1
N N7 0.25577(17) 0.78846(7) 0.46481(10) 0.0152(2) Uani d 1
H H7 0.255(2) 0.8550(12) 0.4829(17) 0.036(5) Uiso d 1
N N9 0.26142(17) 0.64979(8) 0.36095(10) 0.0155(2) Uani d 1
H H9 0.264(3) 0.6062(12) 0.2995(18) 0.035(5) Uiso d 1
C C2 0.2488(2) 0.54234(9) 0.67932(12) 0.0165(3) Uani d 1
H H2 0.249(2) 0.4836(10) 0.7283(14) 0.020 Uiso d 1
C C4 0.25523(18) 0.62932(9) 0.49445(11) 0.0137(2) Uani d 1
C C5 0.25157(19) 0.71626(8) 0.55981(12) 0.0136(2) Uani d 1
C C6 0.24789(19) 0.72009(8) 0.70160(12) 0.0145(2) Uani d 1
C C8 0.2611(2) 0.74652(9) 0.34573(13) 0.0164(2) Uani d 1
H H8 0.262(2) 0.7835(11) 0.2575(16) 0.030(4) Uiso d 1
N N11 0.25550(18) 0.53325(8) 0.06857(10) 0.0168(2) Uani d 1
O O11 0.25554(16) 0.62316(6) 0.05431(9) 0.0229(2) Uani d 1
O O12 0.24570(16) 0.47903(6) -0.03341(8) 0.0209(2) Uani d 1
O O13 0.26426(16) 0.49552(6) 0.18263(8) 0.0217(2) Uani d 1
O O1 0.24421(16) 0.34388(7) 0.43422(10) 0.0190(2) Uani d 1
H H1A 0.246(3) 0.3130(13) 0.510(2) 0.042(5) Uiso d 1
H H1B 0.245(3) 0.4056(15) 0.4560(17) 0.044(5) Uiso d 1

loop_
_atom_site_aniso_label
_atom_site_aniso_U_11
_atom_site_aniso_U_22
_atom_site_aniso_U_33
_atom_site_aniso_U_12
_atom_site_aniso_U_13
_atom_site_aniso_U_23
O6 0.0271(5) 0.0137(4) 0.0157(4) 0.0002(4) 0.0028(3) -0.0034(3)
N1 0.0228(5) 0.0133(5) 0.0125(4) 0.0006(4) 0.0024(4) 0.0010(4)
N3 0.0199(5) 0.0110(4) 0.0154(5) 0.0000(4) 0.0018(4) -0.0001(4)
N7 0.0194(5) 0.0118(4) 0.0146(5) -0.0006(4) 0.0023(4) 0.0007(4)
N9 0.0194(5) 0.0146(5) 0.0127(5) -0.0002(4) 0.0025(4) -0.0016(4)
C2 0.0209(7) 0.0114(5) 0.0172(6) -0.0002(5) 0.0015(5) -0.0001(5)
C4 0.0140(6) 0.0146(5) 0.0124(5) 0.0001(5) 0.0015(4) -0.0006(4)
C5 0.0147(5) 0.0123(5) 0.0139(5) -0.0003(5) 0.0020(4) 0.0007(4)
C6 0.0154(6) 0.0130(5) 0.0150(5) 0.0005(5) 0.0017(4) 0.0003(5)
C8 0.0176(6) 0.0166(6) 0.0153(6) -0.0003(5) 0.0030(4) 0.0005(5)
N11 0.0237(5) 0.0139(5) 0.0128(5) 0.0012(4) 0.0019(4) -0.0004(4)
O11 0.0399(5) 0.0096(4) 0.0192(5) 0.0005(4) 0.0032(4) 0.0010(4)
O12 0.0361(5) 0.0150(4) 0.0119(4) -0.0003(4) 0.0034(4) -0.0021(3)
O13 0.0376(5) 0.0169(4) 0.0106(4) 0.0016(4) 0.0027(4) 0.0025(4)
O1 0.0263(5) 0.0137(4) 0.0173(4) -0.0007(4) 0.0030(4) -0.0011(4)

loop_
_atom_type_symbol
_atom_type_description
_atom_type_scat_dispersion_real
_atom_type_scat_dispersion_imag
_atom_type_scat_source
C C 0.0033 0.0016 'International Tables Vol C Tables 4.2.6.8 and 6.1.1.4'
H H 0.0000 0.0000 'International Tables Vol C Tables 4.2.6.8 and 6.1.1.4'
N N 0.0061 0.0033 'International Tables Vol C Tables 4.2.6.8 and 6.1.1.4'
O O 0.0106 0.0060 'International Tables Vol C Tables 4.2.6.8 and 6.1.1.4'

loop_
_exptl_crystal_face_index_h
_exptl_crystal_face_index_k
_exptl_crystal_face_index_l
_exptl_crystal_face_perp_dist
0 -1 -1 0.0420
0 -1 1 0.0749
0 1 -1 0.0749
0 1 1 0.0420
-1 0 0 0.0498
1 0 0 0.0498

loop_
_geom_angle_atom_site_label_1
_geom_angle_atom_site_label_2
_geom_angle_atom_site_label_3
_geom_angle
C2 N1 H1 116.6(9)
C2 N1 C6 125.73(11)
C6 N1 H1 117.7(9)
C2 N3 C4 111.92(10)
C5 N7 H7 124.8(10)
C8 N7 H7 127.0(10)
C8 N7 C5 108.25(10)
C4 N9 H9 124.1(11)
C8 N9 H9 127.5(11)
C8 N9 C4 108.37(10)
N1 C2 H2 115.9(8)
N3 C2 N1 124.74(11)
N3 C2 H2 119.4(8)
N3 C4 N9 125.67(11)
N3 C4 C5 127.30(11)
C5 C4 N9 107.02(11)
N7 C5 C6 131.82(11)
C4 C5 N7 107.21(10)
C4 C5 C6 120.96(11)
O6 C6 N1 121.70(11)
O6 C6 C5 128.96(11)
N1 C6 C5 109.34(10)
N7 C8 N9 109.14(11)
N7 C8 H8 124.5(9)
N9 C8 H8 126.3(9)
O11 N11 O12 119.58(10)
O11 N11 O13 121.06(10)
O13 N11 O12 119.36(10)
H1A O1 H1B 105.0(15)

loop_
_geom_bond_atom_site_label_1
_geom_bond_atom_site_label_2
_geom_bond_distance
O6 C6 1.2307(14)
N1 H1 0.981(14)
N1 C2 1.3579(16)
N1 C6 1.3993(15)
N3 C2 1.3124(16)
N3 C4 1.3554(14)
N7 H7 0.932(16)
N7 C5 1.3782(15)
N7 C8 1.3301(16)
N9 H9 0.861(18)
N9 C4 1.3732(15)
N9 C8 1.3384(16)
C2 H2 0.946(14)
C4 C5 1.3646(16)
C5 C6 1.4263(17)
C8 H8 1.022(16)
N11 O11 1.2443(13)
N11 O12 1.2625(12)
N11 O13 1.2527(12)
O1 H1A 0.866(19)
O1 H1B 0.88(2)

loop_
_geom_hbond_atom_site_label_D
_geom_hbond_atom_site_label_H
_geom_hbond_atom_site_label_A
_geom_hbond_site_symmetry_A
_geom_hbond_distance_DH
_geom_hbond_distance_HA
_geom_hbond_distance_DA
_geom_hbond_angle_DHA
N1 H1 O12_$1 1_556 0.981(14) 2.237(14) 2.9433(13) 127.9(11)
N1 H1 O11_$1 1_556 0.981(14) 2.050(15) 3.0235(14) 171.3(12)
N7 H7 O12_$2 2 0.932(16) 1.780(16) 2.7090(14) 174.7(16)
N7 H7 O13_$2 2 0.932(16) 2.543(16) 3.2046(13) 128.2(13)
N9 H9 O11 . 0.861(18) 2.467(18) 3.0954(13) 130.5(14)
N9 H9 O13 . 0.861(18) 1.921(18) 2.7761(14) 171.7(16)
C2 H2 O6_$3 2_546 0.946(14) 2.637(14) 3.4750(15) 147.9(11)
C2 H2 O12_$1 1_556 0.946(14) 2.394(14) 3.0131(15) 122.8(10)
C8 H8 O1_$2 2 1.022(16) 2.092(16) 3.1090(16) 173.4(13)
O1 H1A O6_$3 2_546 0.866(19) 2.18(2) 2.9990(13) 158.3(16)
O1 H1B N3 . 0.88(2) 2.06(2) 2.9187(14) 167.5(16)

loop_
_geom_torsion_atom_site_label_1
_geom_torsion_atom_site_label_2
_geom_torsion_atom_site_label_3
_geom_torsion_atom_site_label_4
_geom_torsion
N3 C4 C5 N7 179.93(12)
N3 C4 C5 C6 0.8(2)
N7 C5 C6 O6 0.1(2)
N7 C5 C6 N1 -179.29(13)
N9 C4 C5 N7 -0.05(13)
N9 C4 C5 C6 -179.13(11)
C2 N1 C6 O6 -179.56(12)
C2 N1 C6 C5 -0.13(16)
C2 N3 C4 N9 179.50(11)
C2 N3 C4 C5 -0.47(18)
C4 N3 C2 N1 -0.20(17)
C4 N9 C8 N7 0.22(14)
C4 C5 C6 O6 178.90(13)
C4 C5 C6 N1 -0.47(16)
C5 N7 C8 N9 -0.25(15)
C6 N1 C2 N3 0.5(2)
C8 N7 C5 C4 0.18(14)
C8 N7 C5 C6 179.12(13)
C8 N9 C4 N3 179.92(12)
C8 N9 C4 C5 -0.10(13)

loop_
_twin_individual_id
_twin_individual_mass_fraction_refined
1 0.4955(9)
2 0.5045(9)

_cod_database_fobs_code 2021701
